data_7206256
loop_
_publ_author_name
'Niu, Yun-Yin'
'Wang, Ling-Fang'
'Lv, Xiao-Rui'
'Du, Hai-Juan'
'Qiao, Yong-Zhen'
'Wang, Hong-Mei'
'Song, Li-Sha'
'Wu, Ben-Lai'
'Hou, Hong-Wei'
'Ng, Seik Weng'

_publ_section_title
;
 Construction and isomeric transformation of polyoxometalates directed
 by 1,\w-bis(pyridinium)alkane templates
;
_journal_issue 16
_journal_name_full CrystEngComm
_journal_page_first 5071
_journal_paper_doi 10.1039/c1ce05245d
_journal_volume 13
_journal_year 2011
_chemical_formula_sum 'C14 H18 Mo4 N2 O13'
_chemical_formula_weight 806.06
_chemical_name_systematic
;
?
;
_space_group_IT_number 2
_symmetry_cell_setting triclinic
_symmetry_space_group_name_Hall '-P 1'
_symmetry_space_group_name_H-M 'P -1'
_atom_sites_solution_hydrogens geom
_atom_sites_solution_primary direct
_atom_sites_solution_secondary difmap
_audit_creation_method SHELXL-97
_cell_angle_alpha 65.7660(10)
_cell_angle_beta 79.8680(10)
_cell_angle_gamma 70.7540(10)
_cell_formula_units_Z 2
_cell_length_a 9.6800(6)
_cell_length_b 10.4525(6)
_cell_length_c 12.2127(8)
_cell_measurement_temperature 291(2)
_cell_volume 1062.63(11)
_computing_structure_refinement 'SHELXL-97 (Sheldrick, 1997)'
_computing_structure_solution 'SHELXS-97 (Sheldrick, 1990)'
_diffrn_ambient_temperature 291(2)
_diffrn_measured_fraction_theta_full 0.983
_diffrn_measured_fraction_theta_max 0.983
_diffrn_radiation_monochromator graphite
_diffrn_radiation_source 'fine-focus sealed tube'
_diffrn_radiation_type MoK\a
_diffrn_radiation_wavelength 0.71073
_diffrn_reflns_av_R_equivalents 0.0143
_diffrn_reflns_av_sigmaI/netI 0.0232
_diffrn_reflns_limit_h_max 11
_diffrn_reflns_limit_h_min -11
_diffrn_reflns_limit_k_max 12
_diffrn_reflns_limit_k_min -12
_diffrn_reflns_limit_l_max 14
_diffrn_reflns_limit_l_min -8
_diffrn_reflns_number 5654
_diffrn_reflns_theta_full 25.00
_diffrn_reflns_theta_max 25.00
_diffrn_reflns_theta_min 2.23
_exptl_absorpt_coefficient_mu 2.378
_exptl_absorpt_correction_T_max 0.7319
_exptl_absorpt_correction_T_min 0.6742
_exptl_absorpt_correction_type multi-scan
_exptl_crystal_colour green
_exptl_crystal_density_diffrn 2.519
_exptl_crystal_density_method 'not measured'
_exptl_crystal_description rod
_exptl_crystal_F_000 776
_exptl_crystal_size_max 0.18
_exptl_crystal_size_mid 0.16
_exptl_crystal_size_min 0.14
_refine_diff_density_max 0.918
_refine_diff_density_min -0.650
_refine_diff_density_rms 0.098
_refine_ls_extinction_coef 0.0084(3)
_refine_ls_extinction_expression Fc^*^=kFc[1+0.001xFc^2^\l^3^/sin(2\q)]^-1/4^
_refine_ls_extinction_method SHELXL
_refine_ls_goodness_of_fit_ref 1.056
_refine_ls_hydrogen_treatment constr
_refine_ls_matrix_type full
_refine_ls_number_parameters 299
_refine_ls_number_reflns 3685
_refine_ls_number_restraints 0
_refine_ls_restrained_S_all 1.056
_refine_ls_R_factor_all 0.0235
_refine_ls_R_factor_gt 0.0222
_refine_ls_shift/su_max 0.001
_refine_ls_shift/su_mean 0.000
_refine_ls_structure_factor_coef Fsqd
_refine_ls_weighting_details 'calc w=1/[\s^2^(Fo^2^)+(0.0327P)^2^+2.0542P] where P=(Fo^2^+2Fc^2^)/3'
_refine_ls_weighting_scheme calc
_refine_ls_wR_factor_gt 0.0646
_refine_ls_wR_factor_ref 0.0656
_reflns_number_gt 3507
_reflns_number_total 3685
_reflns_threshold_expression >2sigma(I)
_cod_data_source_file c1ce05245d.txt
_cod_data_source_block 2
_cod_depositor_comments
;
The following automatic conversions were performed:

'_symmetry_cell_setting' value 'Triclinic' changed to 'triclinic'
according to /home/saulius/struct/CIF-dictionaries/cif_core.dic
dictionary named 'cif_core.dic' version 2.4.1 from 2010-06-29.

Automatic conversion script
Id: cif_fix_values 1715 2011-07-08 13:25:40Z adriana 
;
_cod_original_sg_symbol_H-M P-1
_cod_database_code 7206256

loop_
_symmetry_equiv_pos_as_xyz
'x, y, z'
'-x, -y, -z'

loop_
_atom_site_label
_atom_site_type_symbol
_atom_site_fract_x
_atom_site_fract_y
_atom_site_fract_z
_atom_site_U_iso_or_equiv
_atom_site_adp_type
_atom_site_occupancy
_atom_site_symmetry_multiplicity
_atom_site_calc_flag
_atom_site_refinement_flags
_atom_site_disorder_assembly
_atom_site_disorder_group
Mo1 Mo 0.54257(3) 0.67891(3) 0.24535(2) 0.01729(10) Uani 1 1 d . . .
Mo2 Mo 0.83829(3) 0.47723(3) 0.39078(2) 0.01513(10) Uani 1 1 d . . .
Mo3 Mo 1.17428(3) 0.60134(3) 0.30809(2) 0.01604(10) Uani 1 1 d . . .
Mo4 Mo 1.46474(3) 0.37805(3) 0.45221(2) 0.01432(10) Uani 1 1 d . . .
O1 O 0.4613(3) 0.8586(3) 0.1616(2) 0.0290(6) Uani 1 1 d . . .
O2 O 0.4735(2) 0.7578(2) 0.4101(2) 0.0210(5) Uani 1 1 d . . .
O3 O 0.5875(3) 0.5950(3) 0.1453(2) 0.0294(6) Uani 1 1 d . . .
O4 O 0.7258(2) 0.6761(2) 0.2748(2) 0.0191(5) Uani 1 1 d . . .
O5 O 0.6130(2) 0.4838(2) 0.4159(2) 0.0163(5) Uani 1 1 d . . .
O6 O 0.7372(2) 0.5916(2) 0.5283(2) 0.0174(5) Uani 1 1 d . . .
O7 O 0.8725(2) 0.3318(3) 0.5323(2) 0.0206(5) Uani 1 1 d . . .
O8 O 0.8844(3) 0.3888(3) 0.2944(2) 0.0274(6) Uani 1 1 d . . .
O9 O 0.9911(2) 0.5522(3) 0.3694(2) 0.0228(5) Uani 1 1 d . . .
O10 O 1.1061(3) 0.7806(3) 0.2187(2) 0.0303(6) Uani 1 1 d . . .
O11 O 1.2178(3) 0.5126(3) 0.2123(2) 0.0305(6) Uani 1 1 d . . .
O12 O 1.3729(2) 0.6004(2) 0.3223(2) 0.0182(5) Uani 1 1 d . . .
O13 O 1.5158(3) 0.2916(3) 0.3546(2) 0.0252(5) Uani 1 1 d . . .
N1 N 0.7742(3) 1.0441(4) -0.7349(3) 0.0328(8) Uani 1 1 d . . .
N2 N 0.7723(3) 0.8346(3) -0.1807(3) 0.0276(7) Uani 1 1 d . . .
C1 C 0.7717(5) 1.1829(5) -0.7745(4) 0.0451(12) Uani 1 1 d . . .
H1A H 0.8100 1.2136 -0.7279 0.054 Uiso 1 1 calc R . .
C2 C 0.7164(6) 1.2794(5) -0.8783(5) 0.0611(15) Uani 1 1 d . . .
H2A H 0.7190 1.3757 -0.9049 0.073 Uiso 1 1 calc R . .
C3 C 0.6577(6) 1.2398(7) -0.9442(5) 0.0676(17) Uani 1 1 d . . .
H3A H 0.6172 1.3089 -1.0164 0.081 Uiso 1 1 calc R . .
C4 C 0.6557(6) 1.0992(9) -0.9079(5) 0.073(2) Uani 1 1 d . . .
H4A H 0.6146 1.0707 -0.9544 0.088 Uiso 1 1 calc R . .
C5 C 0.7168(6) 0.9984(6) -0.7989(5) 0.0563(14) Uani 1 1 d . . .
H5A H 0.7176 0.9009 -0.7713 0.068 Uiso 1 1 calc R . .
C6 C 0.8322(6) 0.9367(8) -0.6170(4) 0.078(2) Uani 1 1 d . . .
H6A H 0.9231 0.9503 -0.6074 0.094 Uiso 1 1 calc R . .
H6B H 0.8539 0.8386 -0.6156 0.094 Uiso 1 1 calc R . .
C7 C 0.7288(4) 0.9500(4) -0.5142(3) 0.0338(9) Uani 1 1 d . . .
H7A H 0.6495 0.9111 -0.5117 0.041 Uiso 1 1 calc R . .
H7B H 0.6867 1.0528 -0.5272 0.041 Uiso 1 1 calc R . .
C8 C 0.7994(5) 0.8711(6) -0.3954(4) 0.0551(14) Uani 1 1 d . . .
H8A H 0.8451 0.7691 -0.3840 0.066 Uiso 1 1 calc R . .
H8B H 0.8759 0.9127 -0.3969 0.066 Uiso 1 1 calc R . .
C9 C 0.6946(4) 0.8790(5) -0.2914(3) 0.0341(9) Uani 1 1 d . . .
H9A H 0.6310 0.9783 -0.3112 0.041 Uiso 1 1 calc R . .
H9B H 0.6340 0.8153 -0.2762 0.041 Uiso 1 1 calc R . .
C10 C 0.8250(4) 0.9311(4) -0.1694(4) 0.0342(9) Uani 1 1 d . . .
H10A H 0.8108 1.0244 -0.2291 0.041 Uiso 1 1 calc R . .
C11 C 0.8995(5) 0.8935(5) -0.0709(4) 0.0450(11) Uani 1 1 d . . .
H11A H 0.9373 0.9607 -0.0637 0.054 Uiso 1 1 calc R . .
C12 C 0.9188(5) 0.7565(6) 0.0178(4) 0.0445(11) Uani 1 1 d . . .
H12A H 0.9690 0.7303 0.0856 0.053 Uiso 1 1 calc R . .
C13 C 0.8628(5) 0.6584(5) 0.0054(4) 0.0394(10) Uani 1 1 d . . .
H13A H 0.8750 0.5649 0.0645 0.047 Uiso 1 1 calc R . .
C14 C 0.7888(5) 0.7002(4) -0.0954(4) 0.0358(9) Uani 1 1 d . . .
H14A H 0.7500 0.6350 -0.1045 0.043 Uiso 1 1 calc R . .

loop_
_atom_site_aniso_label
_atom_site_aniso_U_11
_atom_site_aniso_U_22
_atom_site_aniso_U_33
_atom_site_aniso_U_23
_atom_site_aniso_U_13
_atom_site_aniso_U_12
Mo1 0.01412(16) 0.02080(17) 0.01653(17) -0.00375(12) -0.00376(11) -0.00723(12)
Mo2 0.01041(15) 0.01928(16) 0.01853(17) -0.00854(12) -0.00277(11) -0.00496(11)
Mo3 0.01279(15) 0.02023(16) 0.01672(17) -0.00594(12) -0.00400(11) -0.00644(12)
Mo4 0.01152(15) 0.01479(16) 0.01878(17) -0.00704(12) -0.00241(11) -0.00469(11)
O1 0.0260(13) 0.0248(13) 0.0277(14) -0.0001(11) -0.0078(11) -0.0063(11)
O2 0.0205(12) 0.0175(12) 0.0237(13) -0.0052(10) -0.0054(10) -0.0050(10)
O3 0.0259(14) 0.0420(16) 0.0277(14) -0.0182(12) 0.0002(11) -0.0133(12)
O4 0.0152(11) 0.0201(12) 0.0215(12) -0.0040(10) -0.0035(9) -0.0081(9)
O5 0.0126(11) 0.0174(11) 0.0192(12) -0.0054(9) -0.0027(9) -0.0055(9)
O6 0.0148(11) 0.0179(11) 0.0213(12) -0.0059(10) -0.0026(9) -0.0079(9)
O7 0.0156(11) 0.0211(12) 0.0248(13) -0.0078(10) -0.0054(10) -0.0039(9)
O8 0.0248(13) 0.0326(14) 0.0285(14) -0.0175(12) -0.0028(11) -0.0043(11)
O9 0.0144(11) 0.0319(13) 0.0241(12) -0.0083(11) -0.0030(10) -0.0111(10)
O10 0.0314(14) 0.0248(13) 0.0315(15) -0.0024(11) -0.0120(12) -0.0095(11)
O11 0.0291(14) 0.0424(16) 0.0295(15) -0.0214(13) -0.0008(11) -0.0124(12)
O12 0.0137(11) 0.0207(12) 0.0222(12) -0.0070(10) -0.0030(9) -0.0076(9)
O13 0.0228(13) 0.0288(13) 0.0293(14) -0.0177(12) 0.0002(11) -0.0063(11)
N1 0.0265(17) 0.0400(19) 0.0230(17) -0.0090(15) -0.0014(13) -0.0022(14)
N2 0.0268(16) 0.0287(17) 0.0266(17) -0.0108(14) -0.0018(13) -0.0065(13)
C1 0.047(3) 0.060(3) 0.054(3) -0.042(3) 0.017(2) -0.031(2)
C2 0.069(4) 0.030(2) 0.062(4) -0.010(2) 0.019(3) -0.009(2)
C3 0.049(3) 0.073(4) 0.042(3) 0.005(3) -0.005(2) -0.001(3)
C4 0.061(3) 0.150(7) 0.051(3) -0.063(4) 0.001(3) -0.054(4)
C5 0.074(4) 0.045(3) 0.070(4) -0.035(3) 0.022(3) -0.039(3)
C6 0.054(3) 0.101(5) 0.027(3) -0.008(3) -0.009(2) 0.024(3)
C7 0.036(2) 0.028(2) 0.029(2) -0.0083(17) -0.0038(17) -0.0019(17)
C8 0.041(3) 0.072(3) 0.029(2) -0.016(2) -0.010(2) 0.013(2)
C9 0.037(2) 0.035(2) 0.028(2) -0.0103(17) -0.0073(17) -0.0070(18)
C10 0.036(2) 0.029(2) 0.039(2) -0.0128(18) -0.0001(18) -0.0112(17)
C11 0.046(3) 0.052(3) 0.050(3) -0.023(2) -0.007(2) -0.022(2)
C12 0.037(2) 0.064(3) 0.034(2) -0.020(2) -0.0070(19) -0.012(2)
C13 0.043(2) 0.037(2) 0.026(2) -0.0043(18) 0.0013(18) -0.0080(19)
C14 0.045(2) 0.032(2) 0.033(2) -0.0132(18) 0.0022(18) -0.0153(18)

loop_
_atom_type_symbol
_atom_type_description
_atom_type_scat_dispersion_real
_atom_type_scat_dispersion_imag
_atom_type_scat_source
C C 0.0033 0.0016 'International Tables Vol C Tables 4.2.6.8 and 6.1.1.4'
H H 0.0000 0.0000 'International Tables Vol C Tables 4.2.6.8 and 6.1.1.4'
N N 0.0061 0.0033 'International Tables Vol C Tables 4.2.6.8 and 6.1.1.4'
O O 0.0106 0.0060 'International Tables Vol C Tables 4.2.6.8 and 6.1.1.4'
Mo Mo -1.6832 0.6857 'International Tables Vol C Tables 4.2.6.8 and 6.1.1.4'

loop_
_geom_angle_atom_site_label_1
_geom_angle_atom_site_label_2
_geom_angle_atom_site_label_3
_geom_angle
_geom_angle_site_symmetry_1
_geom_angle_site_symmetry_3
_geom_angle_publ_flag
O3 Mo1 O1 104.46(13) . . ?
O3 Mo1 O4 101.45(11) . . ?
O1 Mo1 O4 104.40(11) . . ?
O3 Mo1 O12 94.88(11) . 1_455 ?
O1 Mo1 O12 103.25(11) . 1_455 ?
O4 Mo1 O12 143.01(10) . 1_455 ?
O3 Mo1 O5 100.01(11) . . ?
O1 Mo1 O5 155.31(11) . . ?
O4 Mo1 O5 73.53(9) . . ?
O12 Mo1 O5 71.06(9) 1_455 . ?
O3 Mo1 O2 170.18(11) . . ?
O1 Mo1 O2 83.86(11) . . ?
O4 Mo1 O2 81.12(9) . . ?
O12 Mo1 O2 77.92(9) 1_455 . ?
O5 Mo1 O2 71.47(8) . . ?
O8 Mo2 O7 102.71(12) . . ?
O8 Mo2 O9 103.04(12) . . ?
O7 Mo2 O9 101.72(11) . . ?
O8 Mo2 O4 97.58(11) . . ?
O7 Mo2 O4 154.70(11) . . ?
O9 Mo2 O4 88.08(10) . . ?
O8 Mo2 O5 96.32(11) . . ?
O7 Mo2 O5 89.76(10) . . ?
O9 Mo2 O5 154.56(11) . . ?
O4 Mo2 O5 72.98(8) . . ?
O8 Mo2 O6 170.53(10) . . ?
O7 Mo2 O6 76.31(10) . . ?
O9 Mo2 O6 86.33(10) . . ?
O4 Mo2 O6 81.18(9) . . ?
O5 Mo2 O6 74.31(8) . . ?
O11 Mo3 O10 104.17(13) . . ?
O11 Mo3 O9 95.11(12) . . ?
O10 Mo3 O9 99.26(11) . . ?
O11 Mo3 O12 97.24(11) . . ?
O10 Mo3 O12 99.33(11) . . ?
O9 Mo3 O12 154.39(10) . . ?
O11 Mo3 O6 97.17(11) . 2_766 ?
O10 Mo3 O6 158.11(11) . 2_766 ?
O9 Mo3 O6 83.45(9) . 2_766 ?
O12 Mo3 O6 72.83(9) . 2_766 ?
O11 Mo3 O7 167.12(11) . 2_766 ?
O10 Mo3 O7 88.57(11) . 2_766 ?
O9 Mo3 O7 80.73(10) . 2_766 ?
O12 Mo3 O7 82.29(9) . 2_766 ?
O6 Mo3 O7 70.33(9) 2_766 2_766 ?
O13 Mo4 O2 104.61(12) . 2_766 ?
O13 Mo4 O6 103.13(11) . 2_766 ?
O2 Mo4 O6 102.70(11) 2_766 2_766 ?
O13 Mo4 O5 102.52(11) . 1_655 ?
O2 Mo4 O5 98.57(10) 2_766 1_655 ?
O6 Mo4 O5 141.06(10) 2_766 1_655 ?
O13 Mo4 O12 97.82(11) . . ?
O2 Mo4 O12 157.26(10) 2_766 . ?
O6 Mo4 O12 75.31(9) 2_766 . ?
O5 Mo4 O12 72.58(9) 1_655 . ?
O13 Mo4 O5 176.83(10) . 2_766 ?
O2 Mo4 O5 78.52(9) 2_766 2_766 ?
O6 Mo4 O5 76.45(9) 2_766 2_766 ?
O5 Mo4 O5 76.34(9) 1_655 2_766 ?
O12 Mo4 O5 79.02(8) . 2_766 ?
Mo4 O2 Mo1 114.12(11) 2_766 . ?
Mo1 O4 Mo2 112.71(11) . . ?
Mo4 O5 Mo2 148.29(12) 1_455 . ?
Mo4 O5 Mo1 104.69(9) 1_455 . ?
Mo2 O5 Mo1 95.60(8) . . ?
Mo4 O5 Mo4 103.66(9) 1_455 2_766 ?
Mo2 O5 Mo4 98.24(8) . 2_766 ?
Mo1 O5 Mo4 95.53(8) . 2_766 ?
Mo4 O6 Mo3 104.52(10) 2_766 2_766 ?
Mo4 O6 Mo2 110.60(10) 2_766 . ?
Mo3 O6 Mo2 96.53(9) 2_766 . ?
Mo2 O7 Mo3 115.47(12) . 2_766 ?
Mo2 O9 Mo3 160.99(16) . . ?
Mo3 O12 Mo1 147.71(13) . 1_655 ?
Mo3 O12 Mo4 102.44(10) . . ?
Mo1 O12 Mo4 106.11(10) 1_655 . ?
C1 N1 C5 120.1(4) . . ?
C1 N1 C6 122.0(5) . . ?
C5 N1 C6 117.9(5) . . ?
C10 N2 C14 121.3(4) . . ?
C10 N2 C9 118.5(3) . . ?
C14 N2 C9 120.3(3) . . ?
C2 C1 N1 121.9(5) . . ?
C2 C1 H1A 119.1 . . ?
N1 C1 H1A 119.1 . . ?
C3 C2 C1 120.3(5) . . ?
C3 C2 H2A 119.9 . . ?
C1 C2 H2A 119.9 . . ?
C2 C3 C4 120.6(5) . . ?
C2 C3 H3A 119.7 . . ?
C4 C3 H3A 119.7 . . ?
C3 C4 C5 118.2(5) . . ?
C3 C4 H4A 120.9 . . ?
C5 C4 H4A 120.9 . . ?
N1 C5 C4 118.9(5) . . ?
N1 C5 H5A 120.5 . . ?
C4 C5 H5A 120.5 . . ?
N1 C6 C7 113.0(4) . . ?
N1 C6 H6A 109.0 . . ?
C7 C6 H6A 109.0 . . ?
N1 C6 H6B 109.0 . . ?
C7 C6 H6B 109.0 . . ?
H6A C6 H6B 107.8 . . ?
C6 C7 C8 113.3(4) . . ?
C6 C7 H7A 108.9 . . ?
C8 C7 H7A 108.9 . . ?
C6 C7 H7B 108.9 . . ?
C8 C7 H7B 108.9 . . ?
H7A C7 H7B 107.7 . . ?
C9 C8 C7 113.4(4) . . ?
C9 C8 H8A 108.9 . . ?
C7 C8 H8A 108.9 . . ?
C9 C8 H8B 108.9 . . ?
C7 C8 H8B 108.9 . . ?
H8A C8 H8B 107.7 . . ?
N2 C9 C8 111.8(3) . . ?
N2 C9 H9A 109.3 . . ?
C8 C9 H9A 109.3 . . ?
N2 C9 H9B 109.3 . . ?
C8 C9 H9B 109.3 . . ?
H9A C9 H9B 107.9 . . ?
N2 C10 C11 120.2(4) . . ?
N2 C10 H10A 119.9 . . ?
C11 C10 H10A 119.9 . . ?
C10 C11 C12 119.9(4) . . ?
C10 C11 H11A 120.1 . . ?
C12 C11 H11A 120.1 . . ?
C11 C12 C13 119.2(4) . . ?
C11 C12 H12A 120.4 . . ?
C13 C12 H12A 120.4 . . ?
C14 C13 C12 119.1(4) . . ?
C14 C13 H13A 120.4 . . ?
C12 C13 H13A 120.4 . . ?
N2 C14 C13 120.3(4) . . ?
N2 C14 H14A 119.9 . . ?
C13 C14 H14A 119.9 . . ?

loop_
_geom_bond_atom_site_label_1
_geom_bond_atom_site_label_2
_geom_bond_distance
_geom_bond_site_symmetry_2
_geom_bond_publ_flag
Mo1 O3 1.701(3) . ?
Mo1 O1 1.710(2) . ?
Mo1 O4 1.860(2) . ?
Mo1 O12 1.992(2) 1_455 ?
Mo1 O5 2.249(2) . ?
Mo1 O2 2.388(2) . ?
Mo2 O8 1.695(3) . ?
Mo2 O7 1.766(2) . ?
Mo2 O9 1.825(2) . ?
Mo2 O4 2.036(2) . ?
Mo2 O5 2.130(2) . ?
Mo2 O6 2.346(2) . ?
Mo3 O11 1.693(3) . ?
Mo3 O10 1.703(3) . ?
Mo3 O9 1.946(2) . ?
Mo3 O12 1.957(2) . ?
Mo3 O6 2.225(2) 2_766 ?
Mo3 O7 2.257(2) 2_766 ?
Mo4 O13 1.692(2) . ?
Mo4 O2 1.742(2) 2_766 ?
Mo4 O6 1.862(2) 2_766 ?
Mo4 O5 1.974(2) 1_655 ?
Mo4 O12 2.194(2) . ?
Mo4 O5 2.452(2) 2_766 ?
O2 Mo4 1.742(2) 2_766 ?
O5 Mo4 1.974(2) 1_455 ?
O5 Mo4 2.452(2) 2_766 ?
O6 Mo4 1.862(2) 2_766 ?
O6 Mo3 2.225(2) 2_766 ?
O7 Mo3 2.257(2) 2_766 ?
O12 Mo1 1.992(2) 1_655 ?
N1 C1 1.321(6) . ?
N1 C5 1.336(6) . ?
N1 C6 1.480(5) . ?
N2 C10 1.332(5) . ?
N2 C14 1.339(5) . ?
N2 C9 1.491(5) . ?
C1 C2 1.321(7) . ?
C1 H1A 0.9300 . ?
C2 C3 1.317(9) . ?
C2 H2A 0.9300 . ?
C3 C4 1.355(9) . ?
C3 H3A 0.9300 . ?
C4 C5 1.396(8) . ?
C4 H4A 0.9300 . ?
C5 H5A 0.9300 . ?
C6 C7 1.485(6) . ?
C6 H6A 0.9700 . ?
C6 H6B 0.9700 . ?
C7 C8 1.499(6) . ?
C7 H7A 0.9700 . ?
C7 H7B 0.9700 . ?
C8 C9 1.492(6) . ?
C8 H8A 0.9700 . ?
C8 H8B 0.9700 . ?
C9 H9A 0.9700 . ?
C9 H9B 0.9700 . ?
C10 C11 1.362(6) . ?
C10 H10A 0.9300 . ?
C11 C12 1.371(7) . ?
C11 H11A 0.9300 . ?
C12 C13 1.376(6) . ?
C12 H12A 0.9300 . ?
C13 C14 1.371(6) . ?
C13 H13A 0.9300 . ?
C14 H14A 0.9300 . ?

loop_
_geom_torsion_atom_site_label_1
_geom_torsion_atom_site_label_2
_geom_torsion_atom_site_label_3
_geom_torsion_atom_site_label_4
_geom_torsion
_geom_torsion_site_symmetry_1
_geom_torsion_site_symmetry_2
_geom_torsion_site_symmetry_3
_geom_torsion_site_symmetry_4
_geom_torsion_publ_flag
O3 Mo1 O2 Mo4 35.9(6) . . . 2_766 ?
O1 Mo1 O2 Mo4 -175.69(14) . . . 2_766 ?
O4 Mo1 O2 Mo4 -70.02(13) . . . 2_766 ?
O12 Mo1 O2 Mo4 79.32(13) 1_455 . . 2_766 ?
O5 Mo1 O2 Mo4 5.48(10) . . . 2_766 ?
O3 Mo1 O4 Mo2 -78.50(14) . . . . ?
O1 Mo1 O4 Mo2 173.14(12) . . . . ?
O12 Mo1 O4 Mo2 35.9(2) 1_455 . . . ?
O5 Mo1 O4 Mo2 18.68(11) . . . . ?
O2 Mo1 O4 Mo2 91.88(12) . . . . ?
O8 Mo2 O4 Mo1 74.49(14) . . . . ?
O7 Mo2 O4 Mo1 -68.7(3) . . . . ?
O9 Mo2 O4 Mo1 177.40(14) . . . . ?
O5 Mo2 O4 Mo1 -19.83(11) . . . . ?
O6 Mo2 O4 Mo1 -96.02(12) . . . . ?
O8 Mo2 O5 Mo4 49.1(2) . . . 1_455 ?
O7 Mo2 O5 Mo4 -53.7(2) . . . 1_455 ?
O9 Mo2 O5 Mo4 -171.3(2) . . . 1_455 ?
O4 Mo2 O5 Mo4 145.1(2) . . . 1_455 ?
O6 Mo2 O5 Mo4 -129.5(2) . . . 1_455 ?
O8 Mo2 O5 Mo1 -80.95(11) . . . . ?
O7 Mo2 O5 Mo1 176.28(10) . . . . ?
O9 Mo2 O5 Mo1 58.6(3) . . . . ?
O4 Mo2 O5 Mo1 15.07(9) . . . . ?
O6 Mo2 O5 Mo1 100.45(9) . . . . ?
O8 Mo2 O5 Mo4 -177.38(10) . . . 2_766 ?
O7 Mo2 O5 Mo4 79.86(10) . . . 2_766 ?
O9 Mo2 O5 Mo4 -37.8(3) . . . 2_766 ?
O4 Mo2 O5 Mo4 -81.36(9) . . . 2_766 ?
O6 Mo2 O5 Mo4 4.02(7) . . . 2_766 ?
O3 Mo1 O5 Mo4 -72.82(12) . . . 1_455 ?
O1 Mo1 O5 Mo4 99.4(2) . . . 1_455 ?
O4 Mo1 O5 Mo4 -171.92(13) . . . 1_455 ?
O12 Mo1 O5 Mo4 18.94(10) 1_455 . . 1_455 ?
O2 Mo1 O5 Mo4 102.14(11) . . . 1_455 ?
O3 Mo1 O5 Mo2 82.60(11) . . . . ?
O1 Mo1 O5 Mo2 -105.2(2) . . . . ?
O4 Mo1 O5 Mo2 -16.49(9) . . . . ?
O12 Mo1 O5 Mo2 174.36(11) 1_455 . . . ?
O2 Mo1 O5 Mo2 -102.43(9) . . . . ?
O3 Mo1 O5 Mo4 -178.53(10) . . . 2_766 ?
O1 Mo1 O5 Mo4 -6.3(3) . . . 2_766 ?
O4 Mo1 O5 Mo4 82.38(10) . . . 2_766 ?
O12 Mo1 O5 Mo4 -86.77(9) 1_455 . . 2_766 ?
O2 Mo1 O5 Mo4 -3.57(7) . . . 2_766 ?
O8 Mo2 O6 Mo4 -14.1(7) . . . 2_766 ?
O7 Mo2 O6 Mo4 -99.28(13) . . . 2_766 ?
O9 Mo2 O6 Mo4 157.71(12) . . . 2_766 ?
O4 Mo2 O6 Mo4 69.09(11) . . . 2_766 ?
O5 Mo2 O6 Mo4 -5.61(9) . . . 2_766 ?
O8 Mo2 O6 Mo3 94.1(6) . . . 2_766 ?
O7 Mo2 O6 Mo3 8.94(8) . . . 2_766 ?
O9 Mo2 O6 Mo3 -94.08(10) . . . 2_766 ?
O4 Mo2 O6 Mo3 177.30(9) . . . 2_766 ?
O5 Mo2 O6 Mo3 102.61(9) . . . 2_766 ?
O8 Mo2 O7 Mo3 179.98(12) . . . 2_766 ?
O9 Mo2 O7 Mo3 73.53(13) . . . 2_766 ?
O4 Mo2 O7 Mo3 -37.5(3) . . . 2_766 ?
O5 Mo2 O7 Mo3 -83.60(12) . . . 2_766 ?
O6 Mo2 O7 Mo3 -9.70(9) . . . 2_766 ?
O8 Mo2 O9 Mo3 1.4(5) . . . . ?
O7 Mo2 O9 Mo3 107.6(4) . . . . ?
O4 Mo2 O9 Mo3 -95.9(4) . . . . ?
O5 Mo2 O9 Mo3 -137.1(4) . . . . ?
O6 Mo2 O9 Mo3 -177.2(4) . . . . ?
O11 Mo3 O9 Mo2 -1.3(4) . . . . ?
O10 Mo3 O9 Mo2 104.0(4) . . . . ?
O12 Mo3 O9 Mo2 -119.9(4) . . . . ?
O6 Mo3 O9 Mo2 -97.9(4) 2_766 . . . ?
O7 Mo3 O9 Mo2 -169.0(4) 2_766 . . . ?
O11 Mo3 O12 Mo1 71.8(3) . . . 1_655 ?
O10 Mo3 O12 Mo1 -33.9(3) . . . 1_655 ?
O9 Mo3 O12 Mo1 -170.0(2) . . . 1_655 ?
O6 Mo3 O12 Mo1 167.1(3) 2_766 . . 1_655 ?
O7 Mo3 O12 Mo1 -121.2(2) 2_766 . . 1_655 ?
O11 Mo3 O12 Mo4 -79.98(13) . . . . ?
O10 Mo3 O12 Mo4 174.30(12) . . . . ?
O9 Mo3 O12 Mo4 38.3(3) . . . . ?
O6 Mo3 O12 Mo4 15.32(9) 2_766 . . . ?
O7 Mo3 O12 Mo4 87.04(10) 2_766 . . . ?
O13 Mo4 O12 Mo3 83.42(12) . . . . ?
O2 Mo4 O12 Mo3 -106.0(2) 2_766 . . . ?
O6 Mo4 O12 Mo3 -18.18(10) 2_766 . . . ?
O5 Mo4 O12 Mo3 -175.85(12) 1_655 . . . ?
O5 Mo4 O12 Mo3 -96.88(10) 2_766 . . . ?
O13 Mo4 O12 Mo1 -81.34(12) . . . 1_655 ?
O2 Mo4 O12 Mo1 89.2(3) 2_766 . . 1_655 ?
O6 Mo4 O12 Mo1 177.07(12) 2_766 . . 1_655 ?
O5 Mo4 O12 Mo1 19.39(10) 1_655 . . 1_655 ?
O5 Mo4 O12 Mo1 98.36(10) 2_766 . . 1_655 ?
C5 N1 C1 C2 -1.6(7) . . . . ?
C6 N1 C1 C2 -178.2(4) . . . . ?
N1 C1 C2 C3 2.0(8) . . . . ?
C1 C2 C3 C4 -1.3(9) . . . . ?
C2 C3 C4 C5 0.2(9) . . . . ?
C1 N1 C5 C4 0.4(7) . . . . ?
C6 N1 C5 C4 177.2(4) . . . . ?
C3 C4 C5 N1 0.2(8) . . . . ?
C1 N1 C6 C7 77.0(7) . . . . ?
C5 N1 C6 C7 -99.7(6) . . . . ?
N1 C6 C7 C8 -164.8(5) . . . . ?
C6 C7 C8 C9 -177.6(5) . . . . ?
C10 N2 C9 C8 78.8(5) . . . . ?
C14 N2 C9 C8 -100.7(5) . . . . ?
C7 C8 C9 N2 -165.2(4) . . . . ?
C14 N2 C10 C11 1.1(6) . . . . ?
C9 N2 C10 C11 -178.5(4) . . . . ?
N2 C10 C11 C12 -0.8(7) . . . . ?
C10 C11 C12 C13 0.4(7) . . . . ?
C11 C12 C13 C14 -0.2(7) . . . . ?
C10 N2 C14 C13 -0.9(6) . . . . ?
C9 N2 C14 C13 178.7(4) . . . . ?
C12 C13 C14 N2 0.4(6) . . . . ?
